data_7102603
loop_
_publ_author_name
'Lazar, Adina N'
'Navaza, Alda'
'Coleman, Anthony W'

_publ_section_title
;
 Solid-state caging of 1,10-phenanthroline pi-pi stacked dimers by
 calix[4]arene dihydroxyphosphonic acid.
;
_journal_issue 9
_journal_name_full 'Chemical communications (Cambridge, England)'
_journal_page_first 1052
_journal_page_last 1053
_journal_paper_doi 10.1039/b315600c
_journal_year 2004
_chemical_formula_moiety (C28H25O10P2)(C12H9N2)3H2O
_chemical_formula_sum 'C40 H40 N2 O13 P2'
_chemical_formula_weight 818.71
_chemical_name_common 'calix(4)arene dihydroxyphosphonic acid phenanthroline'
_chemical_name_systematic
;
?
;
_space_group_IT_number 15
_symmetry_cell_setting monoclinic
_symmetry_space_group_name_Hall '-C 2yc'
_symmetry_space_group_name_H-M 'C 1 2/c 1'
_atom_sites_solution_hydrogens geom
_atom_sites_solution_primary direct
_atom_sites_solution_secondary difmap
_audit_creation_method SHELXL
_cell_angle_alpha 90
_cell_angle_beta 120.82(3)
_cell_angle_gamma 90
_cell_formula_units_Z 8
_cell_length_a 36.833(7)
_cell_length_b 10.774(2)
_cell_length_c 22.352(5)
_cell_measurement_temperature 123(2)
_cell_volume 7618(4)
_computing_structure_refinement 'SHELXL-97 (Sheldrick, 1997)'
_computing_structure_solution 'SHELXS-86 (Sheldrick, 1986)'
_diffrn_ambient_temperature 123(2)
_diffrn_measured_fraction_theta_full 0.987
_diffrn_measured_fraction_theta_max 0.987
_diffrn_measurement_device_type 'Nonius KappaCCD'
_diffrn_radiation_monochromator graphite
_diffrn_radiation_source 'fine-focus sealed tube'
_diffrn_radiation_type MoK\a
_diffrn_radiation_wavelength 0.71073
_diffrn_reflns_av_R_equivalents 0.1219
_diffrn_reflns_limit_h_max 41
_diffrn_reflns_limit_h_min -43
_diffrn_reflns_limit_k_max 12
_diffrn_reflns_limit_k_min -12
_diffrn_reflns_limit_l_max 26
_diffrn_reflns_limit_l_min -26
_diffrn_reflns_number 11990
_diffrn_reflns_theta_full 24.73
_diffrn_reflns_theta_max 24.73
_diffrn_reflns_theta_min 2.66
_exptl_absorpt_coefficient_mu 0.186
_exptl_absorpt_correction_type none
_exptl_crystal_colour colorless
_exptl_crystal_density_diffrn 1.428
_exptl_crystal_density_meas ?
_exptl_crystal_density_method .
_exptl_crystal_description parallepiped
_exptl_crystal_F_000 3424
_exptl_crystal_size_max 0.25
_exptl_crystal_size_mid 0.10
_exptl_crystal_size_min 0.10
_refine_diff_density_max 0.464
_refine_diff_density_min -0.471
_refine_ls_extinction_method none
_refine_ls_goodness_of_fit_ref 0.968
_refine_ls_hydrogen_treatment mixed
_refine_ls_matrix_type full
_refine_ls_number_parameters 525
_refine_ls_number_reflns 6435
_refine_ls_number_restraints 6
_refine_ls_restrained_S_all 0.968
_refine_ls_R_factor_gt 0.0740
_refine_ls_shift/su_max 0.002
_refine_ls_structure_factor_coef Fsqd
_refine_ls_weighting_details 'calc w=1/[\s^2^(Fo^2^)+(0.0717P)^2^+0.0000P] where P=(Fo^2^+2Fc^2^)/3'
_refine_ls_weighting_scheme calc
_refine_ls_wR_factor_ref 0.1783
_reflns_number_gt 3052
_reflns_number_total 6435
_reflns_threshold_expression >2sigma(I)
_cod_data_source_file b315600c.txt
_cod_data_source_block C4diPPhnanthroline
_cod_original_sg_symbol_H-M 'C 2/c'
_cod_database_code 7102603

loop_
_symmetry_equiv_pos_as_xyz
'x, y, z'
'x, -y, z+1/2'
'x+1/2, y+1/2, z'
'x+1/2, -y+1/2, z+1/2'
'-x, -y, -z'
'-x, y, -z+1/2'
'-x+1/2, -y+1/2, -z'
'-x+1/2, y+1/2, -z+1/2'

loop_
_atom_site_label
_atom_site_type_symbol
_atom_site_fract_x
_atom_site_fract_y
_atom_site_fract_z
_atom_site_U_iso_or_equiv
_atom_site_adp_type
_atom_site_occupancy
_atom_site_calc_flag
_atom_site_refinement_flags
P1 P 0.19883(4) -0.33932(14) 0.58898(8) 0.0234(4) Uani 1 d D
O1 O 0.15966(10) -0.2506(3) 0.57413(19) 0.0241(9) Uani 1 d .
O11 O 0.21701(11) -0.2983(3) 0.5464(2) 0.0298(10) Uani 1 d .
O12 O 0.18378(11) -0.4722(3) 0.57752(19) 0.0265(9) Uani 1 d .
O13 O 0.22745(12) -0.3060(4) 0.6673(2) 0.0321(10) Uani 1 d D
H13P H 0.2570(7) -0.342(4) 0.6862(14) 0.038 Uiso 1 d D
C11 C 0.11843(16) -0.2838(5) 0.5201(3) 0.0269(14) Uani 1 d .
C12 C 0.09500(16) -0.3646(5) 0.5348(3) 0.0259(14) Uani 1 d .
C13 C 0.05618(18) -0.4007(5) 0.4798(3) 0.0339(15) Uani 1 d .
H13 H 0.0397 -0.4592 0.4875 0.041 Uiso 1 calc R
C14 C 0.04087(19) -0.3529(6) 0.4135(3) 0.0356(15) Uani 1 d .
H14 H 0.0142 -0.3798 0.3762 0.043 Uiso 1 calc R
C15 C 0.06410(17) -0.2663(5) 0.4012(3) 0.0326(15) Uani 1 d .
H15 H 0.0532 -0.2323 0.356 0.039 Uiso 1 calc R
C16 C 0.10327(17) -0.2295(5) 0.4551(3) 0.0258(14) Uani 1 d .
C17 C 0.12847(17) -0.1283(5) 0.4430(3) 0.0275(14) Uani 1 d .
H17A H 0.1583 -0.1314 0.4815 0.033 Uiso 1 calc R
H17B H 0.128 -0.1469 0.3992 0.033 Uiso 1 calc R
O2 O 0.13143(12) 0.0079(3) 0.55989(18) 0.0281(9) Uani 1 d .
H2 H 0.1428 -0.0597 0.5598 0.034 Uiso 1 calc R
C21 C 0.11378(16) 0.0614(5) 0.4955(3) 0.0225(13) Uani 1 d .
C22 C 0.11182(15) 0.0006(5) 0.4386(3) 0.0217(13) Uani 1 d .
C23 C 0.09455(17) 0.0666(6) 0.3765(3) 0.0294(15) Uani 1 d .
H23 H 0.0929 0.0274 0.3371 0.035 Uiso 1 calc R
C24 C 0.07961(18) 0.1876(6) 0.3695(3) 0.0335(15) Uani 1 d .
H24 H 0.0684 0.2311 0.3266 0.04 Uiso 1 calc R
C25 C 0.08174(16) 0.2419(6) 0.4268(3) 0.0292(14) Uani 1 d .
H25 H 0.0715 0.3242 0.4226 0.035 Uiso 1 calc R
C26 C 0.09806(17) 0.1825(5) 0.4901(3) 0.0257(13) Uani 1 d .
C27 C 0.10066(18) 0.2436(5) 0.5530(3) 0.0287(14) Uani 1 d .
H27A H 0.0955 0.3337 0.5444 0.034 Uiso 1 calc R
H27B H 0.1294 0.2322 0.5939 0.034 Uiso 1 calc R
P3 P 0.15484(4) 0.18665(14) 0.73969(8) 0.0249(4) Uani 1 d D
O3 O 0.12310(11) 0.0972(3) 0.67712(18) 0.0237(9) Uani 1 d .
O31 O 0.19667(11) 0.1237(3) 0.76804(19) 0.0294(10) Uani 1 d .
O32 O 0.15120(12) 0.3177(3) 0.7147(2) 0.0316(10) Uani 1 d D
H32P H 0.1685(14) 0.333(3) 0.690(2) 0.038 Uiso 1 d D
O33 O 0.13852(11) 0.1813(4) 0.79160(19) 0.0291(10) Uani 1 d D
H33P H 0.1611(10) 0.196(5) 0.8406(9) 0.035 Uiso 1 d D
C31 C 0.08001(16) 0.1186(5) 0.6284(3) 0.0249(13) Uani 1 d .
C32 C 0.06839(17) 0.1884(5) 0.5687(3) 0.0234(13) Uani 1 d .
C33 C 0.02545(17) 0.1989(5) 0.5203(3) 0.0292(14) Uani 1 d .
H33 H 0.0165 0.2482 0.4798 0.035 Uiso 1 calc R
C34 C -0.00448(18) 0.1392(5) 0.5297(3) 0.0307(15) Uani 1 d .
H34 H -0.0337 0.1491 0.4965 0.037 Uiso 1 calc R
C35 C 0.00826(17) 0.0650(5) 0.5875(3) 0.0240(13) Uani 1 d .
H35 H -0.0124 0.0228 0.5932 0.029 Uiso 1 calc R
C36 C 0.05090(16) 0.0508(5) 0.6378(3) 0.0234(13) Uani 1 d .
C37 C 0.06451(17) -0.0373(5) 0.6978(3) 0.0263(14) Uani 1 d .
H37A H 0.047 -0.0221 0.7191 0.032 Uiso 1 calc R
H37B H 0.0943 -0.0195 0.7336 0.032 Uiso 1 calc R
O4 O 0.11837(11) -0.1650(3) 0.6536(2) 0.0298(9) Uani 1 d .
H4 H 0.1154 -0.0883 0.6564 0.036 Uiso 1 calc R
C41 C 0.08635(17) -0.2275(5) 0.6552(3) 0.0269(14) Uani 1 d .
C42 C 0.06070(16) -0.1731(5) 0.6772(3) 0.0230(13) Uani 1 d .
C43 C 0.03077(17) -0.2486(6) 0.6794(3) 0.0322(15) Uani 1 d .
H43 H 0.0124 -0.2132 0.6928 0.039 Uiso 1 calc R
C44 C 0.02676(18) -0.3743(6) 0.6625(3) 0.0321(15) Uani 1 d .
H44 H 0.0069 -0.4245 0.6666 0.038 Uiso 1 calc R
C45 C 0.05216(16) -0.4253(5) 0.6396(3) 0.0276(14) Uani 1 d .
H45 H 0.0492 -0.5105 0.627 0.033 Uiso 1 calc R
C46 C 0.08185(17) -0.3533(5) 0.6347(3) 0.0297(14) Uani 1 d .
C47 C 0.10910(17) -0.4082(5) 0.6084(3) 0.0321(15) Uani 1 d .
H47A H 0.1075 -0.4999 0.6089 0.038 Uiso 1 calc R
H47B H 0.1389 -0.3837 0.6401 0.038 Uiso 1 calc R
C01 C 0.3533(2) -0.0026(6) 0.5905(3) 0.0414(16) Uani 1 d .
H01 H 0.3615 -0.076 0.5769 0.05 Uiso 1 calc R
C02 C 0.3625(2) 0.0096(7) 0.6591(4) 0.058(2) Uani 1 d .
H02 H 0.3766 -0.0549 0.692 0.069 Uiso 1 calc R
C03 C 0.3509(2) 0.1156(7) 0.6779(4) 0.059(2) Uani 1 d .
H03 H 0.3571 0.1252 0.7245 0.071 Uiso 1 calc R
C04 C 0.3297(2) 0.2115(7) 0.6295(4) 0.049(2) Uani 1 d .
C012 C 0.32133(19) 0.1946(6) 0.5602(4) 0.0398(17) Uani 1 d .
N1 N 0.33318(15) 0.0866(4) 0.5439(3) 0.0355(13) Uani 1 d .
H1N H 0.3273 0.0752 0.5009 0.043 Uiso 1 calc R
C010 C 0.2772(2) 0.3526(7) 0.3977(5) 0.061(2) Uani 1 d .
H010 H 0.2743 0.3404 0.3534 0.073 Uiso 1 calc R
C011 C 0.3012(2) 0.2858(6) 0.5096(4) 0.0435(18) Uani 1 d .
C08 C 0.2679(2) 0.4829(7) 0.4750(6) 0.073(3) Uani 1 d .
H08 H 0.2581 0.558 0.4841 0.088 Uiso 1 calc R
C07 C 0.2880(2) 0.3970(6) 0.5285(5) 0.053(2) Uani 1 d .
C09 C 0.2615(2) 0.4643(7) 0.4102(5) 0.058(2) Uani 1 d .
H09 H 0.247 0.5239 0.3744 0.069 Uiso 1 calc R
N2 N 0.29584(15) 0.2646(5) 0.4460(3) 0.0449(15) Uani 1 d .
C06 C 0.2960(2) 0.4098(8) 0.5966(5) 0.062(2) Uani 1 d .
H06 H 0.2866 0.4828 0.6084 0.074 Uiso 1 calc R
C05 C 0.3165(3) 0.3225(7) 0.6462(5) 0.065(2) Uani 1 d .
H05 H 0.3221 0.3358 0.6922 0.078 Uiso 1 calc R
O3W O 0.29853(14) -0.1106(5) 0.8174(3) 0.0780(19) Uani 1 d .
H1W3 H 0.3128 -0.0559 0.861 0.094 Uiso 1 d .
H2W3 H 0.2726 -0.104 0.7922 0.094 Uiso 1 d .
O2W O 0.20066(11) 0.2567(4) 0.9112(2) 0.0323(10) Uani 1 d .
H1W2 H 0.226 0.2366 0.9125 0.039 Uiso 1 d .
H2W2 H 0.2003 0.2625 0.9475 0.039 Uiso 1 d .
O1W O 0.22178(16) -0.0747(5) 0.7243(3) 0.103(2) Uani 1 d .
H1W1 H 0.2103 -0.0095 0.7385 0.123 Uiso 1 d .
H2W1 H 0.2055 -0.142 0.7215 0.123 Uiso 1 d .

loop_
_atom_site_aniso_label
_atom_site_aniso_U_11
_atom_site_aniso_U_22
_atom_site_aniso_U_33
_atom_site_aniso_U_23
_atom_site_aniso_U_13
_atom_site_aniso_U_12
P1 0.0209(8) 0.0258(8) 0.0246(9) -0.0001(7) 0.0124(7) 0.0021(7)
O1 0.0176(19) 0.021(2) 0.032(2) -0.0080(19) 0.0114(19) -0.0038(17)
O11 0.024(2) 0.038(2) 0.034(2) -0.002(2) 0.020(2) 0.0008(18)
O12 0.028(2) 0.020(2) 0.035(2) 0.0000(19) 0.018(2) 0.0004(17)
O13 0.024(2) 0.041(3) 0.029(2) -0.009(2) 0.012(2) 0.0015(19)
C11 0.015(3) 0.029(3) 0.036(4) -0.011(3) 0.012(3) 0.003(3)
C12 0.020(3) 0.023(3) 0.035(4) -0.001(3) 0.014(3) 0.004(3)
C13 0.026(3) 0.028(3) 0.049(5) -0.006(3) 0.020(4) -0.005(3)
C14 0.027(3) 0.036(4) 0.035(4) -0.014(3) 0.009(3) -0.005(3)
C15 0.032(4) 0.028(4) 0.034(4) -0.010(3) 0.014(3) -0.001(3)
C16 0.024(3) 0.030(3) 0.024(4) -0.010(3) 0.013(3) -0.002(3)
C17 0.026(3) 0.038(4) 0.023(3) -0.002(3) 0.016(3) 0.004(3)
O2 0.035(2) 0.024(2) 0.021(2) -0.0001(19) 0.012(2) 0.0066(19)
C21 0.021(3) 0.029(3) 0.019(3) 0.006(3) 0.011(3) 0.004(3)
C22 0.013(3) 0.034(3) 0.017(3) -0.002(3) 0.007(3) 0.001(3)
C23 0.024(3) 0.042(4) 0.023(4) -0.001(3) 0.012(3) 0.004(3)
C24 0.030(3) 0.043(4) 0.020(3) 0.012(3) 0.008(3) 0.000(3)
C25 0.022(3) 0.040(4) 0.021(4) 0.003(3) 0.007(3) 0.002(3)
C26 0.024(3) 0.028(3) 0.025(3) 0.002(3) 0.013(3) 0.000(3)
C27 0.034(3) 0.028(3) 0.027(4) 0.006(3) 0.018(3) 0.008(3)
P3 0.0223(8) 0.0287(9) 0.0234(9) -0.0009(7) 0.0115(7) -0.0029(7)
O3 0.022(2) 0.024(2) 0.021(2) -0.0023(18) 0.0085(19) -0.0004(17)
O31 0.020(2) 0.031(2) 0.029(2) -0.0064(19) 0.0064(19) -0.0038(18)
O32 0.037(2) 0.024(2) 0.032(2) -0.0019(19) 0.017(2) -0.0033(19)
O33 0.028(2) 0.037(2) 0.022(2) -0.011(2) 0.0127(19) -0.013(2)
C31 0.019(3) 0.030(3) 0.024(3) 0.001(3) 0.010(3) 0.010(3)
C32 0.032(3) 0.020(3) 0.021(3) 0.004(3) 0.015(3) 0.005(3)
C33 0.028(3) 0.036(4) 0.022(3) 0.003(3) 0.011(3) 0.009(3)
C34 0.025(3) 0.038(4) 0.025(4) -0.008(3) 0.010(3) 0.002(3)
C35 0.020(3) 0.028(3) 0.021(3) -0.006(3) 0.008(3) -0.002(3)
C36 0.022(3) 0.032(3) 0.016(3) 0.000(3) 0.009(3) 0.006(3)
C37 0.027(3) 0.035(4) 0.021(3) 0.000(3) 0.015(3) -0.001(3)
O4 0.029(2) 0.024(2) 0.043(3) 0.002(2) 0.023(2) -0.0027(19)
C41 0.019(3) 0.031(4) 0.025(3) 0.011(3) 0.008(3) 0.003(3)
C42 0.024(3) 0.029(3) 0.014(3) -0.002(3) 0.008(3) -0.003(3)
C43 0.020(3) 0.047(4) 0.031(4) -0.001(3) 0.014(3) -0.004(3)
C44 0.031(3) 0.037(4) 0.028(4) 0.001(3) 0.015(3) -0.011(3)
C45 0.025(3) 0.022(3) 0.032(4) -0.003(3) 0.011(3) -0.010(3)
C46 0.024(3) 0.033(4) 0.033(4) 0.004(3) 0.015(3) 0.001(3)
C47 0.027(3) 0.025(3) 0.046(4) -0.001(3) 0.020(3) 0.000(3)
C01 0.048(4) 0.033(4) 0.035(4) -0.009(3) 0.015(4) -0.007(3)
C02 0.067(5) 0.050(5) 0.038(5) -0.001(4) 0.014(4) -0.005(4)
C03 0.071(5) 0.051(5) 0.055(5) -0.019(5) 0.032(5) -0.027(4)
C04 0.045(4) 0.048(5) 0.062(5) -0.032(4) 0.034(4) -0.027(4)
C012 0.028(3) 0.032(4) 0.061(5) -0.004(4) 0.023(4) -0.004(3)
N1 0.036(3) 0.024(3) 0.045(4) -0.008(3) 0.019(3) -0.004(2)
C010 0.035(4) 0.042(5) 0.089(6) 0.010(5) 0.020(4) -0.002(4)
C011 0.031(4) 0.035(4) 0.071(6) -0.013(4) 0.031(4) -0.008(3)
C08 0.042(5) 0.038(5) 0.129(9) -0.005(6) 0.037(6) -0.006(4)
C07 0.027(4) 0.030(4) 0.098(7) 0.004(5) 0.031(5) -0.004(3)
C09 0.029(4) 0.030(4) 0.090(7) 0.020(5) 0.012(5) 0.007(3)
N2 0.027(3) 0.026(3) 0.065(4) 0.003(3) 0.012(3) -0.007(3)
C06 0.069(6) 0.046(5) 0.104(8) -0.039(5) 0.068(6) -0.023(4)
C05 0.085(6) 0.043(5) 0.103(7) -0.036(5) 0.074(6) -0.034(5)
O3W 0.039(3) 0.111(5) 0.057(4) -0.048(3) 0.006(3) 0.017(3)
O2W 0.026(2) 0.047(3) 0.029(2) -0.009(2) 0.018(2) -0.004(2)
O1W 0.057(4) 0.090(5) 0.099(5) -0.061(4) -0.005(3) 0.028(3)

loop_
_atom_type_symbol
_atom_type_description
_atom_type_scat_dispersion_real
_atom_type_scat_dispersion_imag
_atom_type_scat_source
C C 0.0030 0.0020 'International Tables Vol C Tables 4.2.6.8 and 6.1.1.4'
H H 0.0000 0.0000 'International Tables Vol C Tables 4.2.6.8 and 6.1.1.4'
N N 0.0060 0.0030 'International Tables Vol C Tables 4.2.6.8 and 6.1.1.4'
O O 0.0110 0.0060 'International Tables Vol C Tables 4.2.6.8 and 6.1.1.4'
P P 0.1020 0.0940 'International Tables Vol C Tables 4.2.6.8 and 6.1.1.4'

loop_
_geom_angle_atom_site_label_1
_geom_angle_atom_site_label_2
_geom_angle_atom_site_label_3
_geom_angle
O11 P1 O12 114.9(2)
O11 P1 O13 112.6(2)
O12 P1 O13 112.9(2)
O11 P1 O1 109.9(2)
O12 P1 O1 108.35(19)
O13 P1 O1 96.5(2)
C11 O1 P1 118.6(3)
P1 O13 H13P 110.0(17)
C12 C11 C16 123.3(5)
C12 C11 O1 119.0(5)
C16 C11 O1 117.7(5)
C11 C12 C13 117.1(5)
C11 C12 C47 122.9(5)
C13 C12 C47 119.9(5)
C12 C13 C14 121.0(5)
C12 C13 H13 119.5
C14 C13 H13 119.5
C15 C14 C13 120.5(6)
C15 C14 H14 119.8
C13 C14 H14 119.8
C16 C15 C14 119.7(6)
C16 C15 H15 120.1
C14 C15 H15 120.1
C15 C16 C11 118.1(5)
C15 C16 C17 120.2(5)
C11 C16 C17 121.7(5)
C22 C17 C16 113.8(4)
C22 C17 H17A 108.8
C16 C17 H17A 108.8
C22 C17 H17B 108.8
C16 C17 H17B 108.8
H17A C17 H17B 107.7
C21 O2 H2 109.5
O2 C21 C22 122.3(5)
O2 C21 C26 115.7(5)
C22 C21 C26 121.9(5)
C23 C22 C21 116.9(5)
C23 C22 C17 120.1(5)
C21 C22 C17 123.0(5)
C22 C23 C24 122.9(5)
C22 C23 H23 118.5
C24 C23 H23 118.5
C25 C24 C23 117.6(5)
C25 C24 H24 121.2
C23 C24 H24 121.2
C24 C25 C26 123.1(6)
C24 C25 H25 118.4
C26 C25 H25 118.4
C25 C26 C21 117.5(5)
C25 C26 C27 122.7(5)
C21 C26 C27 119.8(5)
C26 C27 C32 111.1(5)
C26 C27 H27A 109.4
C32 C27 H27A 109.4
C26 C27 H27B 109.4
C32 C27 H27B 109.4
H27A C27 H27B 108
O31 P3 O32 117.5(2)
O31 P3 O33 112.0(2)
O32 P3 O33 108.5(2)
O31 P3 O3 103.3(2)
O32 P3 O3 110.8(2)
O33 P3 O3 103.90(19)
C31 O3 P3 127.2(3)
P3 O32 H32P 112.4(18)
P3 O33 H33P 113.0(18)
C32 C31 C36 122.8(5)
C32 C31 O3 120.0(4)
C36 C31 O3 116.4(5)
C33 C32 C31 117.3(5)
C33 C32 C27 120.0(5)
C31 C32 C27 122.5(5)
C34 C33 C32 121.4(5)
C34 C33 H33 119.3
C32 C33 H33 119.3
C35 C34 C33 119.8(5)
C35 C34 H34 120.1
C33 C34 H34 120.1
C34 C35 C36 121.3(5)
C34 C35 H35 119.3
C36 C35 H35 119.3
C35 C36 C31 117.1(5)
C35 C36 C37 120.7(5)
C31 C36 C37 122.2(5)
C36 C37 C42 113.6(4)
C36 C37 H37A 108.9
C42 C37 H37A 108.9
C36 C37 H37B 108.9
C42 C37 H37B 108.9
H37A C37 H37B 107.7
C41 O4 H4 109.5
O4 C41 C42 123.2(5)
O4 C41 C46 114.9(5)
C42 C41 C46 121.9(5)
C43 C42 C41 117.3(5)
C43 C42 C37 120.2(5)
C41 C42 C37 122.5(5)
C42 C43 C44 122.3(5)
C42 C43 H43 118.8
C44 C43 H43 118.8
C45 C44 C43 119.1(5)
C45 C44 H44 120.5
C43 C44 H44 120.5
C44 C45 C46 120.9(5)
C44 C45 H45 119.5
C46 C45 H45 119.5
C45 C46 C41 118.4(5)
C45 C46 C47 121.0(5)
C41 C46 C47 120.5(5)
C46 C47 C12 111.8(5)
C46 C47 H47A 109.3
C12 C47 H47A 109.3
C46 C47 H47B 109.3
C12 C47 H47B 109.3
H47A C47 H47B 107.9
N1 C01 C02 121.1(6)
N1 C01 H01 119.4
C02 C01 H01 119.4
C03 C02 C01 118.7(7)
C03 C02 H02 120.6
C01 C02 H02 120.6
C02 C03 C04 121.1(7)
C02 C03 H03 119.5
C04 C03 H03 119.5
C03 C04 C05 123.2(7)
C03 C04 C012 117.9(6)
C05 C04 C012 118.9(8)
N1 C012 C011 119.9(6)
N1 C012 C04 118.7(6)
C011 C012 C04 121.4(6)
C01 N1 C012 122.4(6)
C01 N1 H1N 118.8
C012 N1 H1N 118.8
N2 C010 C09 122.3(8)
N2 C010 H010 118.8
C09 C010 H010 118.8
N2 C011 C012 117.7(6)
N2 C011 C07 124.2(7)
C012 C011 C07 118.1(7)
C09 C08 C07 123.0(8)
C09 C08 H08 118.5
C07 C08 H08 118.5
C08 C07 C06 126.3(8)
C08 C07 C011 114.6(8)
C06 C07 C011 119.2(7)
C08 C09 C010 117.9(8)
C08 C09 H09 121
C010 C09 H09 121
C010 N2 C011 117.9(6)
C05 C06 C07 122.7(7)
C05 C06 H06 118.6
C07 C06 H06 118.6
C06 C05 C04 119.7(8)
C06 C05 H05 120.2
C04 C05 H05 120.2
H1W3 O3W H2W3 116.8(5)
H1W2 O2W H2W2 120.2(4)
H1W1 O1W H2W1 102.6(6)

loop_
_geom_bond_atom_site_label_1
_geom_bond_atom_site_label_2
_geom_bond_distance
P1 O11 1.484(4)
P1 O12 1.509(4)
P1 O13 1.554(4)
P1 O1 1.617(4)
O1 C11 1.419(6)
O13 H13P 1.019(18)
C11 C12 1.379(7)
C11 C16 1.391(8)
C12 C13 1.381(8)
C12 C47 1.524(8)
C13 C14 1.387(8)
C13 H13 0.95
C14 C15 1.385(8)
C14 H14 0.95
C15 C16 1.381(8)
C15 H15 0.95
C16 C17 1.544(7)
C17 C22 1.501(7)
C17 H17A 0.99
C17 H17B 0.99
O2 C21 1.367(6)
O2 H2 0.84
C21 C22 1.400(7)
C21 C26 1.407(8)
C22 C23 1.390(7)
C23 C24 1.392(8)
C23 H23 0.95
C24 C25 1.373(8)
C24 H24 0.95
C25 C26 1.380(7)
C25 H25 0.95
C26 C27 1.510(7)
C27 C32 1.522(7)
C27 H27A 0.99
C27 H27B 0.99
P3 O31 1.495(4)
P3 O32 1.499(4)
P3 O33 1.558(4)
P3 O3 1.605(4)
O3 C31 1.410(6)
O32 H32P 1.043(18)
O33 H33P 0.991(19)
C31 C32 1.393(7)
C31 C36 1.400(7)
C32 C33 1.390(7)
C33 C34 1.382(7)
C33 H33 0.95
C34 C35 1.382(7)
C34 H34 0.95
C35 C36 1.394(7)
C35 H35 0.95
C36 C37 1.504(7)
C37 C42 1.520(8)
C37 H37A 0.99
C37 H37B 0.99
O4 C41 1.374(6)
O4 H4 0.84
C41 C42 1.397(7)
C41 C46 1.413(8)
C42 C43 1.391(7)
C43 C44 1.394(8)
C43 H43 0.95
C44 C45 1.389(7)
C44 H44 0.95
C45 C46 1.389(7)
C45 H45 0.95
C46 C47 1.519(7)
C47 H47A 0.99
C47 H47B 0.99
C01 N1 1.329(8)
C01 C02 1.396(9)
C01 H01 0.95
C02 C03 1.360(9)
C02 H02 0.95
C03 C04 1.407(10)
C03 H03 0.95
C04 C05 1.412(9)
C04 C012 1.427(9)
C012 N1 1.357(7)
C012 C011 1.391(9)
N1 H1N 0.88
C010 N2 1.332(9)
C010 C09 1.424(10)
C010 H010 0.95
C011 N2 1.352(8)
C011 C07 1.433(9)
C08 C09 1.357(11)
C08 C07 1.388(11)
C08 H08 0.95
C07 C06 1.403(10)
C09 H09 0.95
C06 C05 1.351(11)
C06 H06 0.95
C05 H05 0.95
O3W H1W3 1.023(5)
O3W H2W3 0.825(5)
O2W H1W2 0.944(3)
O2W H2W2 0.820(3)
O1W H1W1 0.954(5)
O1W H2W1 0.923(7)
